data_4071131
loop_
_publ_author_name
'Tanabe, Makoto'
'Ito, Daisuke'
'Osakada, Kohtaro'

_publ_section_title
;
 Ligand Exchange of Diplatinum Complexes with Bridging Silyl Ligands
 Involving Si&#x2212;H Bond Cleavage and Formation
;
_journal_issue 10
_journal_name_full Organometallics
_journal_page_first 2258
_journal_paper_doi 10.1021/om7012869
_journal_volume 27
_journal_year 2008
_chemical_formula_moiety 'C30 H60 P Pt Si '
_chemical_formula_sum 'C30 H60 P Pt Si'
_chemical_formula_weight 674.95
_space_group_IT_number 2
_symmetry_cell_setting triclinic
_symmetry_Int_Tables_number 2
_symmetry_space_group_name_Hall '-P 1'
_symmetry_space_group_name_H-M 'P -1'
_cell_angle_alpha 113.132(4)
_cell_angle_beta 90.197(3)
_cell_angle_gamma 105.053(3)
_cell_formula_units_Z 2
_cell_length_a 9.427(3)
_cell_length_b 13.635(4)
_cell_length_c 13.746(4)
_cell_measurement_reflns_used 4172
_cell_measurement_temperature 113.1
_cell_measurement_theta_max 27.5
_cell_measurement_theta_min 3.1
_cell_volume 1558.0(8)
_computing_cell_refinement CrystalClear
_computing_data_collection CrystalClear
_computing_data_reduction CrystalStructure
_computing_publication_material 'CrystalStructure 3.7.0'
_computing_structure_refinement CRYSTALS
_computing_structure_solution SHELXS97
_diffrn_detector_area_resol_mean 7.31
_diffrn_measured_fraction_theta_full 0.920
_diffrn_measured_fraction_theta_max 0.920
_diffrn_measurement_device_type 'Rigaku Saturn'
_diffrn_measurement_method \w
_diffrn_radiation_type 'Mo K\a'
_diffrn_radiation_wavelength 0.71070
_diffrn_reflns_av_R_equivalents 0.033
_diffrn_reflns_limit_h_max 12
_diffrn_reflns_limit_h_min -12
_diffrn_reflns_limit_k_max 17
_diffrn_reflns_limit_k_min -11
_diffrn_reflns_limit_l_max 15
_diffrn_reflns_limit_l_min -17
_diffrn_reflns_number 10874
_diffrn_reflns_theta_full 27.48
_diffrn_reflns_theta_max 27.48
_exptl_absorpt_coefficient_mu 4.591
_exptl_absorpt_correction_T_max 0.632
_exptl_absorpt_correction_T_min 0.564
_exptl_absorpt_correction_type multi-scan
_exptl_absorpt_process_details 'Jacobson, R. (1998) Private communication'
_exptl_crystal_colour colorless
_exptl_crystal_density_diffrn 1.439
_exptl_crystal_density_method 'not measured'
_exptl_crystal_description prism
_exptl_crystal_F_000 694.00
_exptl_crystal_size_max 0.17
_exptl_crystal_size_mid 0.15
_exptl_crystal_size_min 0.10
_refine_diff_density_max 8.99
_refine_diff_density_min -2.89
_refine_ls_extinction_method none
_refine_ls_goodness_of_fit_ref 1.061
_refine_ls_hydrogen_treatment mixed
_refine_ls_number_parameters 381
_refine_ls_number_reflns 5130
_refine_ls_R_factor_gt 0.0612
_refine_ls_shift/su_max 2.8893
_refine_ls_structure_factor_coef Fsqd
_refine_ls_weighting_details 'w = 1/[0.0010Fo^2^ + 2.0000\s(Fo^2^) + 0.5000]/(4Fo^2^)'
_refine_ls_weighting_scheme calc
_refine_ls_wR_factor_ref 0.1364
_reflns_number_gt 5113
_reflns_number_total 6587
_reflns_threshold_expression F^2^>2.0\s(F^2^)
_cod_data_source_file om7012869-file001.cif
_cod_data_source_block '__Complex4'
_cod_original_formula_sum 'C30 H60 P Pt Si '
_cod_database_code 4071131

loop_
_symmetry_equiv_pos_site_id
_symmetry_equiv_pos_as_xyz
1 +X,+Y,+Z
2 -X,-Y,-Z

loop_
_atom_site_label
_atom_site_type_symbol
_atom_site_fract_x
_atom_site_fract_y
_atom_site_fract_z
_atom_site_U_iso_or_equiv
_atom_site_adp_type
_atom_site_occupancy
_atom_site_symmetry_multiplicity
_atom_site_calc_flag
_atom_site_refinement_flags
Pt1 Pt 0.07710(4) 0.05691(3) 0.44683(3) 0.02728(10) Uani 1.00 1 d .
P1 P 0.1574(2) 0.18260(17) 0.37630(18) 0.0185(5) Uani 1.00 1 d .
Si1 Si 0.1406(2) -0.0854(2) 0.4856(2) 0.0335(7) Uani 1.00 1 d .
C1 C 0.3112(11) -0.0424(10) 0.5807(10) 0.050(3) Uani 1.00 1 d .
C2 C 0.3337(12) 0.0677(9) 0.6750(10) 0.053(3) Uani 1.00 1 d .
C3 C 0.4680(14) 0.1077(13) 0.7572(13) 0.089(5) Uani 1.00 1 d .
C4 C 0.4765(15) 0.2222(10) 0.8545(11) 0.072(4) Uani 1.00 1 d .
C5 C 0.6110(17) 0.2696(12) 0.9315(12) 0.079(5) Uani 1.00 1 d .
C6 C 0.616(2) 0.3751(15) 1.0217(18) 0.141(9) Uani 1.00 1 d .
C7 C 0.1302(11) -0.2235(8) 0.3726(8) 0.040(3) Uani 1.00 1 d .
C8 C 0.0369(14) -0.2452(9) 0.2703(9) 0.051(3) Uani 1.00 1 d .
C9 C 0.0037(17) -0.3632(10) 0.1911(10) 0.066(4) Uani 1.00 1 d .
C10 C -0.134(3) -0.393(2) 0.098(2) 0.064(9) Uani 0.50 1 d P
C11 C -0.022(3) -0.3712(19) 0.0738(19) 0.049(7) Uani 0.50 1 d P
C12 C -0.152(3) -0.327(2) 0.070(2) 0.050(8) Uani 0.50 1 d P
C13 C -0.076(4) -0.338(2) 0.028(2) 0.068(11) Uani 0.50 1 d P
C14 C -0.174(3) -0.359(2) -0.063(3) 0.038(9) Uani 0.50 1 d P
C15 C -0.216(4) -0.388(4) -0.072(3) 0.115(14) Uani 0.50 1 d P
C16 C 0.3216(8) 0.2944(6) 0.4596(6) 0.018(2) Uani 1.00 1 d .
C17 C 0.4562(8) 0.2542(7) 0.4648(7) 0.025(2) Uani 1.00 1 d .
C18 C 0.5867(9) 0.3484(7) 0.5370(8) 0.033(2) Uani 1.00 1 d .
C19 C 0.5498(10) 0.4027(7) 0.6485(8) 0.035(2) Uani 1.00 1 d .
C20 C 0.4123(11) 0.4443(7) 0.6481(8) 0.036(2) Uani 1.00 1 d .
C21 C 0.2834(9) 0.3505(7) 0.5746(7) 0.027(2) Uani 1.00 1 d .
C22 C 0.2293(9) 0.1183(7) 0.2475(6) 0.023(2) Uani 1.00 1 d .
C23 C 0.3029(11) 0.1939(8) 0.1932(7) 0.035(2) Uani 1.00 1 d .
C24 C 0.3772(12) 0.1346(10) 0.1017(8) 0.053(3) Uani 1.00 1 d .
C25 C 0.2641(12) 0.0284(10) 0.0191(8) 0.049(3) Uani 1.00 1 d .
C26 C 0.1916(12) -0.0463(8) 0.0708(8) 0.045(3) Uani 1.00 1 d .
C27 C 0.1173(10) 0.0142(7) 0.1667(7) 0.032(2) Uani 1.00 1 d .
C28 C 0.0286(9) 0.2612(6) 0.3592(7) 0.023(2) Uani 1.00 1 d .
C29 C 0.0952(10) 0.3719(7) 0.3546(8) 0.030(2) Uani 1.00 1 d .
C30 C -0.0220(10) 0.4304(7) 0.3492(8) 0.036(2) Uani 1.00 1 d .
C31 C -0.1448(10) 0.3568(7) 0.2588(8) 0.033(2) Uani 1.00 1 d .
C32 C -0.2110(11) 0.2459(7) 0.2635(8) 0.036(2) Uani 1.00 1 d .
C33 C -0.0928(9) 0.1882(7) 0.2670(7) 0.028(2) Uani 1.00 1 d .
H1 H 0.232(9) -0.010(6) 0.394(6) 0.02(2) Uiso 1.00 1 c .
H2 H 0.3949 -0.0374 0.5427 0.071 Uiso 1.00 1 c R
H3 H 0.3043 -0.0982 0.6069 0.071 Uiso 1.00 1 c R
H4 H 0.3413 0.1229 0.6479 0.063 Uiso 1.00 1 c R
H5 H 0.2484 0.0622 0.7113 0.063 Uiso 1.00 1 c R
H6 H 0.5547 0.1168 0.7229 0.112 Uiso 1.00 1 c R
H7 H 0.4633 0.0527 0.7841 0.112 Uiso 1.00 1 c R
H8 H 0.4707 0.2747 0.8264 0.075 Uiso 1.00 1 c R
H9 H 0.3940 0.2105 0.8922 0.075 Uiso 1.00 1 c R
H10 H 0.6937 0.2822 0.8943 0.090 Uiso 1.00 1 c R
H11 H 0.6175 0.2171 0.9595 0.090 Uiso 1.00 1 c R
H12 H 0.6605 0.4354 1.0033 0.157 Uiso 1.00 1 c R
H13 H 0.5177 0.3764 1.0370 0.157 Uiso 1.00 1 c R
H14 H 0.6715 0.3816 1.0827 0.157 Uiso 1.00 1 c R
H15 H 0.0883 -0.2812 0.3952 0.051 Uiso 1.00 1 c R
H16 H 0.2280 -0.2246 0.3568 0.051 Uiso 1.00 1 c R
H17 H -0.0535 -0.2281 0.2886 0.067 Uiso 1.00 1 c R
H18 H 0.0900 -0.1985 0.2385 0.067 Uiso 1.00 1 c R
H19 H -0.0723 -0.4079 0.2136 0.081 Uiso 1.00 1 c R
H20 H 0.0902 -0.3872 0.1881 0.081 Uiso 1.00 1 c R
H21 H 0.3465 0.3486 0.4307 0.022 Uiso 1.00 1 c R
H22 H 0.4317 0.1983 0.4918 0.029 Uiso 1.00 1 c R
H23 H 0.4832 0.2237 0.3950 0.029 Uiso 1.00 1 c R
H24 H 0.6673 0.3194 0.5395 0.040 Uiso 1.00 1 c R
H25 H 0.6140 0.4026 0.5081 0.040 Uiso 1.00 1 c R
H26 H 0.5304 0.3502 0.6797 0.039 Uiso 1.00 1 c R
H27 H 0.6316 0.4641 0.6893 0.039 Uiso 1.00 1 c R
H28 H 0.3858 0.4711 0.7185 0.040 Uiso 1.00 1 c R
H29 H 0.4354 0.5029 0.6247 0.040 Uiso 1.00 1 c R
H30 H 0.2538 0.2959 0.6028 0.031 Uiso 1.00 1 c R
H31 H 0.2040 0.3805 0.5715 0.031 Uiso 1.00 1 c R
H32 H 0.3058 0.0920 0.2646 0.029 Uiso 1.00 1 c R
H33 H 0.3748 0.2567 0.2436 0.037 Uiso 1.00 1 c R
H34 H 0.2300 0.2178 0.1680 0.037 Uiso 1.00 1 c R
H35 H 0.4533 0.1138 0.1272 0.056 Uiso 1.00 1 c R
H36 H 0.4189 0.1827 0.0681 0.057 Uiso 1.00 1 c R
H37 H 0.3139 -0.0100 -0.0370 0.053 Uiso 1.00 1 c R
H38 H 0.1904 0.0494 -0.0090 0.053 Uiso 1.00 1 c R
H39 H 0.2649 -0.0707 0.0950 0.048 Uiso 1.00 1 c R
H40 H 0.1196 -0.1088 0.0202 0.048 Uiso 1.00 1 c R
H41 H 0.0769 -0.0347 0.1997 0.034 Uiso 1.00 1 c R
H42 H 0.0402 0.0351 0.1424 0.034 Uiso 1.00 1 c R
H43 H -0.0211 0.2773 0.4212 0.028 Uiso 1.00 1 c R
H44 H -0.1379 0.1212 0.2748 0.033 Uiso 1.00 1 c R
H45 H -0.0498 0.1715 0.2021 0.033 Uiso 1.00 1 c R
H46 H -0.2595 0.2572 0.3259 0.041 Uiso 1.00 1 c R
H47 H -0.2808 0.1993 0.2024 0.041 Uiso 1.00 1 c R
H48 H -0.2198 0.3928 0.2634 0.042 Uiso 1.00 1 c R
H49 H -0.1053 0.3449 0.1929 0.042 Uiso 1.00 1 c R
H50 H 0.0245 0.4960 0.3394 0.045 Uiso 1.00 1 c R
H51 H -0.0641 0.4496 0.4144 0.045 Uiso 1.00 1 c R
H52 H 0.1638 0.4184 0.4164 0.036 Uiso 1.00 1 c R
H55 H 0.1454 0.3607 0.2930 0.036 Uiso 1.00 1 c R

loop_
_atom_site_aniso_label
_atom_site_aniso_U_11
_atom_site_aniso_U_22
_atom_site_aniso_U_33
_atom_site_aniso_U_12
_atom_site_aniso_U_13
_atom_site_aniso_U_23
Pt1 0.0236(2) 0.0254(2) 0.0322(2) -0.00466(13) -0.00507(13) 0.01844(16)
P1 0.0161(10) 0.0147(10) 0.0244(11) 0.0008(8) -0.0024(9) 0.0101(9)
Si1 0.0268(13) 0.0310(14) 0.0470(17) 0.0029(11) 0.0015(12) 0.0237(13)
C1 0.027(5) 0.068(8) 0.082(9) 0.010(5) 0.002(5) 0.059(7)
C2 0.043(6) 0.045(6) 0.071(8) -0.015(5) -0.026(6) 0.041(6)
C3 0.041(7) 0.111(12) 0.127(14) -0.021(7) -0.034(8) 0.087(11)
C4 0.079(9) 0.048(7) 0.062(8) -0.023(6) -0.031(7) 0.021(6)
C5 0.077(10) 0.074(10) 0.073(10) 0.012(8) -0.017(8) 0.023(8)
C6 0.138(19) 0.081(13) 0.17(2) 0.022(13) -0.066(16) 0.027(14)
C7 0.042(6) 0.037(5) 0.049(6) 0.018(4) 0.010(5) 0.021(5)
C8 0.073(8) 0.046(6) 0.049(7) 0.027(6) 0.020(6) 0.028(5)
C9 0.084(10) 0.056(8) 0.062(8) 0.034(7) -0.002(7) 0.020(6)
C10 0.08(2) 0.061(18) 0.037(14) -0.017(15) -0.002(14) 0.024(13)
C11 0.09(2) 0.028(12) 0.037(13) 0.028(13) 0.000(14) 0.014(10)
C12 0.058(17) 0.065(18) 0.026(14) 0.017(14) 0.008(11) 0.017(13)
C13 0.10(2) 0.057(18) 0.06(2) 0.032(18) 0.018(19) 0.028(16)
C14 0.022(17) 0.043(15) 0.05(2) 0.003(13) -0.005(14) 0.021(14)
C15 0.06(2) 0.20(4) 0.10(2) -0.05(2) -0.020(16) 0.13(2)
C16 0.019(4) 0.016(4) 0.020(4) 0.003(3) -0.002(3) 0.010(3)
C17 0.017(4) 0.029(4) 0.027(5) 0.003(3) -0.002(3) 0.012(3)
C18 0.020(4) 0.036(5) 0.043(6) 0.001(3) -0.007(4) 0.022(4)
C19 0.030(5) 0.030(5) 0.037(5) -0.007(4) -0.017(4) 0.015(4)
C20 0.040(5) 0.025(5) 0.035(5) -0.000(4) -0.012(4) 0.010(4)
C21 0.025(4) 0.027(4) 0.025(4) 0.005(3) -0.005(3) 0.009(3)
C22 0.025(4) 0.031(4) 0.016(4) 0.009(3) -0.001(3) 0.012(3)
C23 0.037(5) 0.037(5) 0.019(4) -0.002(4) 0.002(4) 0.007(4)
C24 0.033(6) 0.083(8) 0.025(5) 0.006(5) -0.001(4) 0.011(5)
C25 0.039(6) 0.070(8) 0.023(5) 0.021(5) 0.006(4) 0.001(5)
C26 0.050(6) 0.037(6) 0.034(6) 0.029(5) -0.004(5) -0.009(5)
C27 0.039(5) 0.019(4) 0.028(5) 0.006(4) -0.003(4) 0.002(3)
C28 0.018(4) 0.022(4) 0.030(5) 0.009(3) 0.004(3) 0.009(3)
C29 0.028(4) 0.026(4) 0.036(5) 0.006(3) -0.004(4) 0.013(4)
C30 0.037(5) 0.025(5) 0.049(6) 0.013(4) -0.004(4) 0.017(4)
C31 0.035(5) 0.036(5) 0.035(5) 0.020(4) -0.002(4) 0.015(4)
C32 0.035(5) 0.032(5) 0.036(5) 0.019(4) -0.008(4) 0.004(4)
C33 0.019(4) 0.033(5) 0.032(5) 0.005(3) -0.005(3) 0.014(4)

loop_
_atom_type_symbol
_atom_type_description
_atom_type_scat_dispersion_real
_atom_type_scat_dispersion_imag
_atom_type_scat_source
C C 0.003 0.002
;
International Tables for Crystallography
(1992, Vol. C, Tables 4.2.6.8 and 6.1.1.4)
;
H H 0.000 0.000
;
International Tables for Crystallography
(1992, Vol. C, Table 6.1.1.4)
;
P P 0.102 0.094
;
International Tables for Crystallography
(1992, Vol. C, Tables 4.2.6.8 and 6.1.1.4)
;
Si Si 0.082 0.070
;
International Tables for Crystallography
(1992, Vol. C, Tables 4.2.6.8 and 6.1.1.4)
;
Pt Pt -1.703 8.390
;
International Tables for Crystallography
(1992, Vol. C, Tables 4.2.6.8 and 6.1.1.4)
;

loop_
_geom_angle_atom_site_label_1
_geom_angle_atom_site_label_2
_geom_angle_atom_site_label_3
_geom_angle
_geom_angle_site_symmetry_1
_geom_angle_site_symmetry_3
Pt1 Pt1 P1 162.62(6) 2_556 .
Pt1 Pt1 Si1 53.56(7) 2_556 .
Pt1 Pt1 Si1 56.90(9) 2_556 2_556
P1 Pt1 Si1 143.44(9) . .
P1 Pt1 Si1 105.96(10) . 2_556
Si1 Pt1 Si1 110.46(11) . 2_556
Pt1 P1 C16 111.0(3) . .
Pt1 P1 C22 110.4(3) . .
Pt1 P1 C28 118.7(3) . .
C16 P1 C22 102.9(3) . .
C16 P1 C28 103.3(3) . .
C22 P1 C28 109.2(4) . .
Pt1 Si1 Pt1 69.54(9) . 2_556
Pt1 Si1 C1 117.7(4) . .
Pt1 Si1 C7 119.2(4) . .
Pt1 Si1 C1 119.1(3) 2_556 .
Pt1 Si1 C7 118.0(3) 2_556 .
C1 Si1 C7 109.0(5) . .
Si1 C1 C2 114.6(9) . .
C1 C2 C3 117.9(11) . .
C2 C3 C4 113.2(13) . .
C3 C4 C5 115.3(13) . .
C4 C5 C6 114.4(16) . .
Si1 C7 C8 113.6(8) . .
C7 C8 C9 112.3(12) . .
C8 C9 C10 111.0(16) . .
C8 C9 C11 110.5(14) . .
C10 C9 C11 39.9(16) . .
C9 C10 C11 66(2) . .
C9 C10 C12 121(2) . .
C9 C10 C13 108(2) . .
C11 C10 C12 83(3) . .
C11 C10 C13 48(2) . .
C12 C10 C13 39(2) . .
C9 C11 C10 74(2) . .
C9 C11 C12 107(2) . .
C9 C11 C13 141(2) . .
C10 C11 C12 50(2) . .
C10 C11 C13 84(3) . .
C12 C11 C13 38(2) . .
C10 C12 C11 47(2) . .
C10 C12 C13 90(4) . .
C10 C12 C14 119(2) . .
C10 C12 C15 111(2) . .
C11 C12 C13 47(3) . .
C11 C12 C14 99(2) . .
C11 C12 C15 103(2) . .
C13 C12 C14 57(3) . .
C13 C12 C15 67(3) . .
C14 C12 C15 14.4(18) . .
C10 C13 C11 48(2) . .
C10 C13 C12 52(3) . .
C10 C13 C14 117(3) . .
C10 C13 C15 104(2) . .
C11 C13 C12 95(4) . .
C11 C13 C14 148(3) . .
C11 C13 C15 137(3) . .
C12 C13 C14 90(3) . .
C12 C13 C15 83(3) . .
C14 C13 C15 14(2) . .
C12 C14 C13 33(2) . .
C12 C14 C15 96(8) . .
C13 C14 C15 116(10) . .
C12 C15 C13 30.2(17) . .
C12 C15 C14 69(7) . .
C13 C15 C14 50(8) . .
P1 C16 C17 113.7(5) . .
P1 C16 C21 109.5(5) . .
C17 C16 C21 108.7(7) . .
C16 C17 C18 111.7(7) . .
C17 C18 C19 111.9(7) . .
C18 C19 C20 110.9(9) . .
C19 C20 C21 110.5(7) . .
C16 C21 C20 112.8(7) . .
P1 C22 C23 117.9(6) . .
P1 C22 C27 113.4(6) . .
C23 C22 C27 109.9(7) . .
C22 C23 C24 111.3(9) . .
C23 C24 C25 110.5(8) . .
C24 C25 C26 110.4(9) . .
C25 C26 C27 111.5(9) . .
C22 C27 C26 110.7(7) . .
P1 C28 C29 118.2(6) . .
P1 C28 C33 111.7(6) . .
C29 C28 C33 110.5(9) . .
C28 C29 C30 112.4(7) . .
C29 C30 C31 112.1(7) . .
C30 C31 C32 111.2(10) . .
C31 C32 C33 111.8(8) . .
C28 C33 C32 111.9(7) . .
Pt1 Pt1 H1 106(3) 2_556 .
P1 Pt1 H1 91(3) . .
Si1 Pt1 H1 53(3) . .
Si1 Pt1 H1 162(2) 2_556 .
Pt1 Si1 H1 51(2) . .
Pt1 Si1 H1 120(2) 2_556 .
C1 Si1 H1 97(2) . .
C7 Si1 H1 89(2) . .
Si1 C1 H2 108.4(13) . .
Si1 C1 H3 108.1(9) . .
C2 C1 H2 108.2(11) . .
C2 C1 H3 108.1(14) . .
H2 C1 H3 109.5(17) . .
C1 C2 H4 107.4(14) . .
C1 C2 H5 107.4(10) . .
C3 C2 H4 107.2(12) . .
C3 C2 H5 107.3(14) . .
H4 C2 H5 109.5(17) . .
C2 C3 H6 108.4(19) . .
C2 C3 H7 108.4(13) . .
C4 C3 H6 108.8(14) . .
C4 C3 H7 108.6(18) . .
H6 C3 H7 109(2) . .
C3 C4 H8 107.9 . .
C3 C4 H9 108.2 . .
C5 C4 H8 108.3 . .
C5 C4 H9 107.5 . .
H8 C4 H9 109.5 . .
C4 C5 H10 107.8 . .
C4 C5 H11 108.6 . .
C6 C5 H10 108.5 . .
C6 C5 H11 108.0 . .
H10 C5 H11 109.5 . .
C5 C6 H12 109.2 . .
C5 C6 H13 109.5 . .
C5 C6 H14 109.7 . .
H12 C6 H13 109.5 . .
H12 C6 H14 109.5 . .
H13 C6 H14 109.5 . .
Si1 C7 H15 108.6(10) . .
Si1 C7 H16 108.2(8) . .
C8 C7 H15 108.6(10) . .
C8 C7 H16 108.4(13) . .
H15 C7 H16 109.5(17) . .
C7 C8 H17 108.8(13) . .
C7 C8 H18 108.9(12) . .
C9 C8 H17 109.1(12) . .
C9 C8 H18 108.4(12) . .
H17 C8 H18 109.5(19) . .
C8 C9 H19 108.6 . .
C8 C9 H20 109.2 . .
C10 C9 H19 81.0 . .
C10 C9 H20 132.1 . .
C11 C9 H19 117.3 . .
C11 C9 H20 101.4 . .
H19 C9 H20 109.5 . .
P1 C16 H21 108.3(7) . .
C17 C16 H21 108.2(9) . .
C21 C16 H21 108.4(8) . .
C16 C17 H22 108.9(9) . .
C16 C17 H23 108.8(11) . .
C18 C17 H22 108.8(10) . .
C18 C17 H23 109.2(8) . .
H22 C17 H23 109.5(12) . .
C17 C18 H24 108.9(9) . .
C17 C18 H25 108.7(11) . .
C19 C18 H24 108.8(11) . .
C19 C18 H25 109.0(10) . .
H24 C18 H25 109.5(13) . .
C18 C19 H26 109.1(10) . .
C18 C19 H27 109.0(10) . .
C20 C19 H26 109.1(11) . .
C20 C19 H27 109.2(11) . .
H26 C19 H27 109.5(14) . .
C19 C20 H28 108.9(12) . .
C19 C20 H29 109.2(11) . .
C21 C20 H28 109.3(10) . .
C21 C20 H29 109.5(11) . .
H28 C20 H29 109.5(12) . .
C16 C21 H30 108.9(9) . .
C16 C21 H31 108.5(10) . .
C20 C21 H30 109.1(10) . .
C20 C21 H31 108.1(9) . .
H30 C21 H31 109.5(12) . .
P1 C22 H32 104.7(8) . .
C23 C22 H32 104.9(10) . .
C27 C22 H32 104.7(9) . .
C22 C23 H33 109.0(11) . .
C22 C23 H34 109.2(11) . .
C24 C23 H33 108.8(11) . .
C24 C23 H34 109.1(11) . .
H33 C23 H34 109.5(14) . .
C23 C24 H35 109.2(12) . .
C23 C24 H36 109.4(14) . .
C25 C24 H35 109.1(13) . .
C25 C24 H36 109.2(11) . .
H35 C24 H36 109.5(15) . .
C24 C25 H37 109.4(11) . .
C24 C25 H38 109.2(13) . .
C26 C25 H37 109.4(15) . .
C26 C25 H38 108.9(12) . .
H37 C25 H38 109.5(15) . .
C25 C26 H39 108.6(12) . .
C25 C26 H40 109.2(13) . .
C27 C26 H39 108.7(12) . .
C27 C26 H40 109.4(12) . .
H39 C26 H40 109.5(15) . .
C22 C27 H41 109.5(10) . .
C22 C27 H42 109.2(9) . .
C26 C27 H41 109.0(10) . .
C26 C27 H42 109.0(11) . .
H41 C27 H42 109.5(13) . .
P1 C28 H43 105.2(11) . .
C29 C28 H43 105.0(9) . .
C33 C28 H43 105.0(8) . .
C28 C29 H52 108.8(13) . .
C28 C29 H55 108.7(9) . .
C30 C29 H52 108.7(10) . .
C30 C29 H55 108.7(13) . .
H52 C29 H55 109.5(12) . .
C29 C30 H50 108.9(11) . .
C29 C30 H51 108.7(13) . .
C31 C30 H50 109.0(13) . .
C31 C30 H51 108.6(10) . .
H50 C30 H51 109.5(12) . .
C30 C31 H48 109.2(9) . .
C30 C31 H49 108.9(10) . .
C32 C31 H48 109.2(10) . .
C32 C31 H49 108.9(10) . .
H48 C31 H49 109.5(16) . .
C31 C32 H46 108.7(10) . .
C31 C32 H47 109.2(13) . .
C33 C32 H46 108.8(13) . .
C33 C32 H47 108.8(11) . .
H46 C32 H47 109.5(12) . .
C28 C33 H44 108.8(11) . .
C28 C33 H45 108.8(8) . .
C32 C33 H44 109.2(9) . .
C32 C33 H45 108.8(12) . .
H44 C33 H45 109.5(11) . .
Pt1 H1 Si1 76(3) . .

loop_
_geom_bond_atom_site_label_1
_geom_bond_atom_site_label_2
_geom_bond_distance
_geom_bond_site_symmetry_2
Pt1 Pt1 2.6988(6) 2_556
Pt1 P1 2.255(2) .
Pt1 Si1 2.413(3) .
Pt1 Si1 2.317(2) 2_556
P1 C16 1.850(6) .
P1 C22 1.861(8) .
P1 C28 1.884(10) .
Si1 C1 1.880(12) .
Si1 C7 1.890(9) .
C1 C2 1.511(14) .
C2 C3 1.525(19) .
C3 C4 1.589(18) .
C4 C5 1.47(2) .
C5 C6 1.47(2) .
C7 C8 1.539(18) .
C8 C9 1.493(15) .
C9 C10 1.67(3) .
C9 C11 1.59(3) .
C10 C11 1.11(4) .
C10 C12 1.16(5) .
C10 C13 1.48(5) .
C11 C12 1.50(4) .
C11 C13 1.10(5) .
C12 C13 0.92(4) .
C12 C14 1.72(5) .
C12 C15 1.83(4) .
C13 C14 1.44(6) .
C13 C15 1.69(5) .
C14 C15 0.46(5) .
C16 C17 1.519(13) .
C16 C21 1.552(11) .
C17 C18 1.522(10) .
C18 C19 1.506(13) .
C19 C20 1.545(16) .
C20 C21 1.517(10) .
C22 C23 1.529(15) .
C22 C27 1.529(10) .
C23 C24 1.492(14) .
C24 C25 1.556(13) .
C25 C26 1.491(19) .
C26 C27 1.536(14) .
C28 C29 1.504(14) .
C28 C33 1.521(11) .
C29 C30 1.538(16) .
C30 C31 1.516(12) .
C31 C32 1.506(15) .
C32 C33 1.531(16) .
Pt1 H1 1.92(9) .
Si1 H1 1.99(10) .
C1 H2 0.950(16) .
C1 H3 0.95(2) .
C2 H4 0.95(2) .
C2 H5 0.950(17) .
C3 H6 0.95(2) .
C3 H7 0.95(3) .
C4 H8 0.950 .
C4 H9 0.950 .
C5 H10 0.950 .
C5 H11 0.950 .
C6 H12 0.950 .
C6 H13 0.950 .
C6 H14 0.950 .
C7 H15 0.950(17) .
C7 H16 0.950(16) .
C8 H17 0.95(2) .
C8 H18 0.950(19) .
C9 H19 0.950 .
C9 H20 0.950 .
C16 H21 0.950(14) .
C17 H22 0.950(16) .
C17 H23 0.950(13) .
C18 H24 0.950(15) .
C18 H25 0.950(17) .
C19 H26 0.950(17) .
C19 H27 0.950(11) .
C20 H28 0.950(15) .
C20 H29 0.950(17) .
C21 H30 0.950(16) .
C21 H31 0.950(15) .
C22 H32 0.950(15) .
C23 H33 0.950(11) .
C23 H34 0.950(17) .
C24 H35 0.95(2) .
C24 H36 0.95(2) .
C25 H37 0.950(16) .
C25 H38 0.95(2) .
C26 H39 0.950(19) .
C26 H40 0.950(12) .
C27 H41 0.950(15) .
C27 H42 0.950(16) .
C28 H43 0.950(13) .
C29 H52 0.950(12) .
C29 H55 0.950(15) .
C30 H50 0.950(15) .
C30 H51 0.950(15) .
C31 H48 0.950(16) .
C31 H49 0.950(15) .
C32 H46 0.950(15) .
C32 H47 0.950(12) .
C33 H44 0.950(15) .
C33 H45 0.950(13) .
